data_4086365
loop_
_publ_author_name
'Casanova, Noelia'
'Esteruelas, Miguel A.'
'Gul\'ias, Mois\'es'
'Larramona, Carmen'
'Mascare\~nas, Jos\'e L'
'O\~nate, Enrique'

_publ_section_title
;
 Amide-Directed Formation of Five-Coordinate Osmium Alkylidenes from
 Alkynes.
;
_journal_issue 2
_journal_name_full Organometallics
_journal_page_first 91
_journal_page_last 99
_journal_paper_doi 10.1021/acs.organomet.5b00777
_journal_volume 35
_journal_year 2016
_chemical_formula_sum 'C22 H48 Cl2 Os P2'
_chemical_formula_weight 635.64
_chemical_name_systematic
; 
 ? 
;
_space_group_IT_number 15
_symmetry_cell_setting monoclinic
_symmetry_space_group_name_Hall '-C 2yc'
_symmetry_space_group_name_H-M 'C 1 2/c 1'
_atom_sites_solution_hydrogens geom
_atom_sites_solution_primary direct
_atom_sites_solution_secondary difmap
_audit_creation_method SHELXL-97
_cell_angle_alpha 90.00
_cell_angle_beta 125.504(2)
_cell_angle_gamma 90.00
_cell_formula_units_Z 4
_cell_length_a 21.184(3)
_cell_length_b 9.6719(13)
_cell_length_c 16.227(2)
_cell_measurement_reflns_used 8904
_cell_measurement_temperature 100(2)
_cell_measurement_theta_max 28
_cell_measurement_theta_min 2.3
_cell_volume 2706.6(6)
_computing_cell_refinement 'SAINT+ v. 7.56a (Bruker AXS, 2008)'
_computing_data_collection 'apex2 v. 7.0 (Bruker AXS, 2009)'
_computing_data_reduction 'SAINT+ v. 7.56a (Bruker AXS, 2008)'
_computing_molecular_graphics 'XP, SHELXTL v. 6.14 (Bruker, 2000)'
_computing_publication_material 'XCIF, SHELXTL v. 6.14 (Bruker, 2000)'
_computing_structure_refinement 'SHELXL-97 (Sheldrick, 1997)'
_computing_structure_solution 'SHELXS-97 (Sheldrick, 1990)'
_diffrn_ambient_temperature 100(2)
_diffrn_detector_area_resol_mean 8.33
_diffrn_measured_fraction_theta_full 1.000
_diffrn_measured_fraction_theta_max 0.925
_diffrn_measurement_device_type 'Bruker APEX CCD system'
_diffrn_measurement_method '\w rotations with narrow frames'
_diffrn_radiation_monochromator graphite
_diffrn_radiation_source 'fine-focus sealed tube'
_diffrn_radiation_type MoK\a
_diffrn_radiation_wavelength 0.71073
_diffrn_reflns_av_R_equivalents 0.0340
_diffrn_reflns_av_sigmaI/netI 0.0313
_diffrn_reflns_limit_h_max 29
_diffrn_reflns_limit_h_min -28
_diffrn_reflns_limit_k_max 12
_diffrn_reflns_limit_k_min -12
_diffrn_reflns_limit_l_max 22
_diffrn_reflns_limit_l_min -22
_diffrn_reflns_number 13794
_diffrn_reflns_theta_full 27.50
_diffrn_reflns_theta_max 29.63
_diffrn_reflns_theta_min 2.36
_exptl_absorpt_coefficient_mu 5.034
_exptl_absorpt_correction_T_max 0.862
_exptl_absorpt_correction_T_min 0.711
_exptl_absorpt_correction_type multi-scan
_exptl_absorpt_process_details
;
Absorption correction performed with SADABS program. This is based on the
method of Blessing: Blessing, R. H., Acta Crystallogr., Sect. A 1995, 51, 33.

SADABS: Area-Detector Absorption Correction. Bruker-AXS 
within SAINT+ package, v. 7.56a (2008).
;
_exptl_crystal_colour green
_exptl_crystal_density_diffrn 1.560
_exptl_crystal_density_method 'not measured'
_exptl_crystal_description 'irregular block'
_exptl_crystal_F_000 1280
_exptl_crystal_size_max 0.16
_exptl_crystal_size_mid 0.11
_exptl_crystal_size_min 0.08
_refine_diff_density_max 1.788
_refine_diff_density_min -1.465
_refine_diff_density_rms 0.107
_refine_ls_extinction_method none
_refine_ls_goodness_of_fit_ref 1.039
_refine_ls_hydrogen_treatment mixed
_refine_ls_matrix_type full
_refine_ls_number_parameters 131
_refine_ls_number_reflns 3544
_refine_ls_number_restraints 0
_refine_ls_restrained_S_all 1.039
_refine_ls_R_factor_all 0.0231
_refine_ls_R_factor_gt 0.0213
_refine_ls_shift/su_max 0.002
_refine_ls_shift/su_mean 0.000
_refine_ls_structure_factor_coef Fsqd
_refine_ls_weighting_details 'calc w=1/[\s^2^(Fo^2^)+(0.0244P)^2^+0.4052P] where P=(Fo^2^+2Fc^2^)/3'
_refine_ls_weighting_scheme calc
_refine_ls_wR_factor_gt 0.0477
_refine_ls_wR_factor_ref 0.0484
_reflns_number_gt 3345
_reflns_number_total 3544
_reflns_threshold_expression >2sigma(I)
_cod_data_source_file om5b00777_si_001.cif
_cod_data_source_block 8-enriquen71c2c
_cod_depositor_comments
;Adding full bibliography for 4086362--4086365.cif.

 Adding full bibliography for 4086362--4086365.cif.
;
_cod_original_sg_symbol_H-M C2/c
_cod_database_code 4086365

loop_
_symmetry_equiv_pos_as_xyz
'x, y, z'
'-x, y, -z+1/2'
'x+1/2, y+1/2, z'
'-x+1/2, y+1/2, -z+1/2'
'-x, -y, -z'
'x, -y, z-1/2'
'-x+1/2, -y+1/2, -z'
'x+1/2, -y+1/2, z-1/2'

loop_
_atom_site_label
_atom_site_type_symbol
_atom_site_fract_x
_atom_site_fract_y
_atom_site_fract_z
_atom_site_U_iso_or_equiv
_atom_site_adp_type
_atom_site_occupancy
_atom_site_symmetry_multiplicity
_atom_site_calc_flag
_atom_site_refinement_flags
Os Os 0.0000 0.366538(13) 0.7500 0.01452(5) Uani 1 2 d S
P1 P 0.11165(4) 0.38157(7) 0.74592(5) 0.01772(13) Uani 1 1 d .
Cl1 Cl 0.07831(3) 0.42279(7) 0.92297(4) 0.02325(13) Uani 1 1 d .
C10 C 0.14249(15) 0.5636(3) 0.7536(2) 0.0241(5) Uani 1 1 d .
H10 H 0.1902 0.5615 0.7549 0.029 Uiso 1 1 calc R
C4 C 0.20025(14) 0.2984(3) 0.85562(19) 0.0251(5) Uani 1 1 d .
H4 H 0.1991 0.3169 0.9154 0.030 Uiso 1 1 calc R
C6 C 0.19841(18) 0.1422(3) 0.8454(2) 0.0335(7) Uani 1 1 d .
H6A H 0.2071 0.1172 0.7942 0.050 Uiso 1 1 calc R
H6B H 0.1478 0.1074 0.8248 0.050 Uiso 1 1 calc R
H6C H 0.2392 0.1013 0.9106 0.050 Uiso 1 1 calc R
C5 C 0.27892(16) 0.3543(3) 0.8847(3) 0.0387(7) Uani 1 1 d .
H5A H 0.3211 0.3039 0.9438 0.058 Uiso 1 1 calc R
H5B H 0.2829 0.4529 0.9009 0.058 Uiso 1 1 calc R
H5C H 0.2827 0.3415 0.8278 0.058 Uiso 1 1 calc R
C7 C 0.09540(15) 0.3208(3) 0.62642(19) 0.0236(5) Uani 1 1 d .
H7 H 0.0582 0.3887 0.5737 0.028 Uiso 1 1 calc R
C11 C 0.16409(19) 0.6359(3) 0.8507(3) 0.0353(7) Uani 1 1 d .
H11A H 0.1886 0.7250 0.8570 0.053 Uiso 1 1 calc R
H11B H 0.2004 0.5779 0.9092 0.053 Uiso 1 1 calc R
H11C H 0.1172 0.6511 0.8480 0.053 Uiso 1 1 calc R
C12 C 0.08216(18) 0.6507(3) 0.6619(2) 0.0341(7) Uani 1 1 d .
H12A H 0.0330 0.6487 0.6548 0.051 Uiso 1 1 calc R
H12B H 0.0744 0.6127 0.6006 0.051 Uiso 1 1 calc R
H12C H 0.1005 0.7463 0.6716 0.051 Uiso 1 1 calc R
C1 C 0.0000 0.1806(4) 0.7500 0.0220(7) Uani 1 2 d S
C2 C 0.0000 0.0447(4) 0.7500 0.0285(8) Uani 1 2 d S
C9 C 0.05453(18) 0.1811(3) 0.5897(2) 0.0308(6) Uani 1 1 d .
H9A H 0.0416 0.1616 0.5223 0.046 Uiso 1 1 calc R
H9B H 0.0069 0.1835 0.5864 0.046 Uiso 1 1 calc R
H9C H 0.0889 0.1085 0.6369 0.046 Uiso 1 1 calc R
C8 C 0.16665(17) 0.3243(3) 0.6239(2) 0.0328(6) Uani 1 1 d .
H8A H 0.2031 0.2519 0.6682 0.049 Uiso 1 1 calc R
H8B H 0.1919 0.4148 0.6473 0.049 Uiso 1 1 calc R
H8C H 0.1504 0.3085 0.5545 0.049 Uiso 1 1 calc R
C3 C 0.04637(19) -0.0365(3) 0.8476(2) 0.0414(8) Uani 1 1 d .
H3A H 0.0761 0.0274 0.9048 0.062 Uiso 1 1 calc R
H3B H 0.0821 -0.0989 0.8459 0.062 Uiso 1 1 calc R
H3C H 0.0111 -0.0907 0.8554 0.062 Uiso 1 1 calc R

loop_
_atom_site_aniso_label
_atom_site_aniso_U_11
_atom_site_aniso_U_22
_atom_site_aniso_U_33
_atom_site_aniso_U_23
_atom_site_aniso_U_13
_atom_site_aniso_U_12
Os 0.01422(7) 0.01477(7) 0.01453(7) 0.000 0.00832(5) 0.000
P1 0.0151(3) 0.0201(3) 0.0184(3) 0.0017(2) 0.0099(2) 0.0027(2)
Cl1 0.0186(3) 0.0320(3) 0.0168(3) -0.0042(2) 0.0089(2) -0.0023(2)
C10 0.0204(12) 0.0239(13) 0.0322(14) 0.0005(11) 0.0177(11) -0.0005(10)
C4 0.0181(12) 0.0335(15) 0.0199(12) 0.0050(11) 0.0089(10) 0.0081(11)
C6 0.0293(15) 0.0334(16) 0.0304(15) 0.0105(12) 0.0132(12) 0.0138(12)
C5 0.0170(13) 0.050(2) 0.0386(17) 0.0068(14) 0.0103(12) 0.0070(12)
C7 0.0239(13) 0.0285(14) 0.0218(12) 0.0029(11) 0.0151(11) 0.0070(11)
C11 0.0368(16) 0.0284(15) 0.0427(18) -0.0083(13) 0.0244(15) -0.0070(12)
C12 0.0331(16) 0.0253(15) 0.0414(17) 0.0072(12) 0.0202(14) 0.0017(12)
C1 0.0223(17) 0.0250(18) 0.0195(17) 0.000 0.0127(14) 0.000
C2 0.037(2) 0.0202(18) 0.033(2) 0.000 0.0225(18) 0.000
C9 0.0385(16) 0.0306(15) 0.0244(13) -0.0028(12) 0.0190(12) 0.0029(12)
C8 0.0334(15) 0.0425(17) 0.0331(15) 0.0064(13) 0.0254(13) 0.0086(13)
C3 0.057(2) 0.0238(15) 0.0458(19) 0.0098(14) 0.0310(17) 0.0073(14)

loop_
_atom_type_symbol
_atom_type_description
_atom_type_scat_dispersion_real
_atom_type_scat_dispersion_imag
_atom_type_scat_source
C C 0.0033 0.0016 'International Tables Vol C Tables 4.2.6.8 and 6.1.1.4'
H H 0.0000 0.0000 'International Tables Vol C Tables 4.2.6.8 and 6.1.1.4'
P P 0.1023 0.0942 'International Tables Vol C Tables 4.2.6.8 and 6.1.1.4'
Cl Cl 0.1484 0.1585 'International Tables Vol C Tables 4.2.6.8 and 6.1.1.4'
Os Os -1.2165 7.6030 'International Tables Vol C Tables 4.2.6.8 and 6.1.1.4'

loop_
_geom_angle_atom_site_label_1
_geom_angle_atom_site_label_2
_geom_angle_atom_site_label_3
_geom_angle
_geom_angle_site_symmetry_1
_geom_angle_site_symmetry_3
C1 Os Cl1 103.392(17) . .
C1 Os Cl1 103.392(18) . 2_556
Cl1 Os Cl1 153.22(4) . 2_556
C1 Os P1 93.461(15) . .
Cl1 Os P1 89.74(2) . .
Cl1 Os P1 88.65(2) 2_556 .
C1 Os P1 93.461(16) . 2_556
Cl1 Os P1 88.65(2) . 2_556
Cl1 Os P1 89.74(2) 2_556 2_556
P1 Os P1 173.08(3) . 2_556
C10 P1 C7 102.42(12) . .
C10 P1 C4 103.05(12) . .
C7 P1 C4 109.54(12) . .
C10 P1 Os 111.61(8) . .
C7 P1 Os 114.84(9) . .
C4 P1 Os 114.14(9) . .
C11 C10 C12 109.3(2) . .
C11 C10 P1 112.68(19) . .
C12 C10 P1 113.15(19) . .
C11 C10 H10 107.1 . .
C12 C10 H10 107.1 . .
P1 C10 H10 107.1 . .
C6 C4 C5 109.7(2) . .
C6 C4 P1 112.23(19) . .
C5 C4 P1 116.9(2) . .
C6 C4 H4 105.7 . .
C5 C4 H4 105.7 . .
P1 C4 H4 105.7 . .
C4 C6 H6A 109.5 . .
C4 C6 H6B 109.5 . .
H6A C6 H6B 109.5 . .
C4 C6 H6C 109.5 . .
H6A C6 H6C 109.5 . .
H6B C6 H6C 109.5 . .
C4 C5 H5A 109.5 . .
C4 C5 H5B 109.5 . .
H5A C5 H5B 109.5 . .
C4 C5 H5C 109.5 . .
H5A C5 H5C 109.5 . .
H5B C5 H5C 109.5 . .
C9 C7 C8 110.7(2) . .
C9 C7 P1 114.01(19) . .
C8 C7 P1 115.62(19) . .
C9 C7 H7 105.1 . .
C8 C7 H7 105.1 . .
P1 C7 H7 105.1 . .
C10 C11 H11A 109.5 . .
C10 C11 H11B 109.5 . .
H11A C11 H11B 109.5 . .
C10 C11 H11C 109.5 . .
H11A C11 H11C 109.5 . .
H11B C11 H11C 109.5 . .
C10 C12 H12A 109.5 . .
C10 C12 H12B 109.5 . .
H12A C12 H12B 109.5 . .
C10 C12 H12C 109.5 . .
H12A C12 H12C 109.5 . .
H12B C12 H12C 109.5 . .
C2 C1 Os 180.000(1) . .
C1 C2 C3 121.33(18) . 2_556
C1 C2 C3 121.33(18) . .
C3 C2 C3 117.3(4) 2_556 .
C7 C9 H9A 109.5 . .
C7 C9 H9B 109.5 . .
H9A C9 H9B 109.5 . .
C7 C9 H9C 109.5 . .
H9A C9 H9C 109.5 . .
H9B C9 H9C 109.5 . .
C7 C8 H8A 109.5 . .
C7 C8 H8B 109.5 . .
H8A C8 H8B 109.5 . .
C7 C8 H8C 109.5 . .
H8A C8 H8C 109.5 . .
H8B C8 H8C 109.5 . .
C2 C3 H3A 109.5 . .
C2 C3 H3B 109.5 . .
H3A C3 H3B 109.5 . .
C2 C3 H3C 109.5 . .
H3A C3 H3C 109.5 . .
H3B C3 H3C 109.5 . .

loop_
_geom_bond_atom_site_label_1
_geom_bond_atom_site_label_2
_geom_bond_distance
_geom_bond_site_symmetry_2
Os C1 1.798(4) .
Os Cl1 2.3489(6) .
Os Cl1 2.3489(6) 2_556
Os P1 2.4086(7) .
Os P1 2.4086(7) 2_556
P1 C10 1.857(3) .
P1 C7 1.857(3) .
P1 C4 1.860(3) .
C10 C11 1.530(4) .
C10 C12 1.532(4) .
C10 H10 1.0000 .
C4 C6 1.517(4) .
C4 C5 1.542(4) .
C4 H4 1.0000 .
C6 H6A 0.9800 .
C6 H6B 0.9800 .
C6 H6C 0.9800 .
C5 H5A 0.9800 .
C5 H5B 0.9800 .
C5 H5C 0.9800 .
C7 C9 1.527(4) .
C7 C8 1.534(4) .
C7 H7 1.0000 .
C11 H11A 0.9800 .
C11 H11B 0.9800 .
C11 H11C 0.9800 .
C12 H12A 0.9800 .
C12 H12B 0.9800 .
C12 H12C 0.9800 .
C1 C2 1.314(6) .
C2 C3 1.511(4) 2_556
C2 C3 1.511(4) .
C9 H9A 0.9800 .
C9 H9B 0.9800 .
C9 H9C 0.9800 .
C8 H8A 0.9800 .
C8 H8B 0.9800 .
C8 H8C 0.9800 .
C3 H3A 0.9800 .
C3 H3B 0.9800 .
C3 H3C 0.9800 .
